data_4107917
loop_
_publ_author_name
'H. F. Clausen'
'J. Overgaard'
'Yu-Sheng Chen'
'Bo Brummerstedt Iversen'

_publ_contact_author_address
;University of Aarhus
Department of Chemistry
Laboratory of Inorganic Chemistry
Langelandsgade 140
DK-8000 Aarhus C
Denmark
;
_publ_contact_author_email bo@chem.au.dk
_publ_contact_author_fax '+458619 6199'
_publ_contact_author_name 'Bo Brummerstedt Iversen'
_publ_contact_author_phone +4589423969
_publ_section_title
;
 Synchrotron X-ray Charge Density Study of Coordination Polymer
 Co~3~(C~8~H~4~O~4~)~4~(C~4~H~12~N)~2~(C~5~H~11~NO)~3~ at 16 K
;
_journal_name_full 'Journal of the American Chemical Society'
_journal_page_first 7988
_journal_page_last 7996
_journal_paper_doi 10.1021/ja8007215
_journal_volume 130
_journal_year 2008
_chemical_formula_moiety '(Co 2+)3, (C8 H4 O4 2-)4 2-, 2(C5 H11 N O), 2(C4 H12 N O +), C5 H11 N O'
_chemical_formula_sum 'C55 H73 Co3 N5 O19'
_chemical_formula_weight 1284.98
_chemical_name_systematic
; 

 ? 

;
_space_group_IT_number 15
_symmetry_cell_setting monoclinic
_symmetry_Int_Tables_number 15
_symmetry_space_group_name_Hall '-C 2yc'
_symmetry_space_group_name_H-M 'C 1 2/c 1'
_atom_sites_solution_hydrogens geom
_atom_sites_solution_primary direct
_atom_sites_solution_secondary difmap
_audit_creation_method SHELXL-97
_cell_angle_alpha 90
_cell_angle_beta 92.5200(10)
_cell_angle_gamma 90
_cell_formula_units_Z 4
_cell_length_a 33.1947(16)
_cell_length_b 9.7794(4)
_cell_length_c 18.2274(7)
_cell_measurement_reflns_used 9009
_cell_measurement_temperature 16(2)
_cell_measurement_theta_max 30.686
_cell_measurement_theta_min 2.276
_cell_volume 5911.3(4)
_computing_cell_refinement 'SMART and SAINT (Bruker,1998)'
_computing_data_collection 'SMART (Bruker, 1998)'
_computing_data_reduction 'SAINT (Bruker, 1998)'
_computing_molecular_graphics 'Koritsanszky et al, (2003)'
_computing_publication_material 'Koritsanszky et al, (2003)'
_computing_structure_refinement 'Koritsanszky et al, (2003)'
_computing_structure_solution 'SHELXS-97 (Sheldrick, 1990)'
_diffrn_ambient_temperature 16(2)
_diffrn_detector_area_resol_mean 5.6
_diffrn_measured_fraction_theta_full 0.510
_diffrn_measured_fraction_theta_max 0.510
_diffrn_measurement_device_type 'APS,ChemMatCars, Huber type diffractometer'
_diffrn_measurement_method \f-scans
_diffrn_radiation_monochromator 'diamond (111)'
_diffrn_radiation_source 'Advanced photon source'
_diffrn_radiation_type synchrotron
_diffrn_radiation_wavelength 0.41328
_diffrn_reflns_av_R_equivalents 0.0562
_diffrn_reflns_av_sigmaI/netI 0.0810
_diffrn_reflns_limit_h_max 81
_diffrn_reflns_limit_h_min -81
_diffrn_reflns_limit_k_max 24
_diffrn_reflns_limit_k_min 0
_diffrn_reflns_limit_l_max 30
_diffrn_reflns_limit_l_min 0
_diffrn_reflns_number 165663
_diffrn_reflns_theta_full 31.48
_diffrn_reflns_theta_max 31.48
_diffrn_reflns_theta_min 2.50
_exptl_absorpt_coefficient_mu 0.179
_exptl_absorpt_correction_T_max 1.000
_exptl_absorpt_correction_T_min 0.988
_exptl_absorpt_correction_type multi-scan
_exptl_absorpt_process_details '(SORTAV; Blessing, 1997)'
_exptl_crystal_colour purple
_exptl_crystal_density_diffrn 1.444
_exptl_crystal_description plate
_exptl_crystal_F_000 2684
_exptl_crystal_size_max 0.050
_exptl_crystal_size_mid 0.020
_exptl_crystal_size_min 0.020
_refine_diff_density_max 0.651
_refine_diff_density_min -0.501
_refine_diff_density_rms 0.060
_refine_ls_extinction_coef 0
_refine_ls_extinction_method none
_refine_ls_goodness_of_fit_ref 0.627
_refine_ls_hydrogen_treatment constr
_refine_ls_matrix_type full
_refine_ls_number_parameters 993
_refine_ls_number_reflns 18635
_refine_ls_number_restraints 84
_refine_ls_R_factor_all 0.038
_refine_ls_R_factor_gt 0.023
_refine_ls_R_Fsqd_factor 0.035
_refine_ls_shift/su_max 0
_refine_ls_structure_factor_coef Fsqd
_refine_ls_weighting_details
;

calc w2 = 1/[s^2^(Fo^2^)]

;
_refine_ls_weighting_scheme calc
_refine_ls_wR_factor_ref 0.053
_reflns_number_gt 18635
_reflns_number_total 25472
_reflns_threshold_expression >2sigma(I)
_cod_data_source_file ja8007215-file004.cif
_cod_data_source_block shelx3
_cod_original_sg_symbol_H-M 'C 2/c'
_cod_database_code 4107917

loop_
_space_group_symop_id
_space_group_symop_operation_xyz
1 +X,+Y,+Z
2 -X,+Y,1/2-Z
3 -X,-Y,-Z
4 +X,-Y,1/2+Z
5 1/2+X,1/2+Y,+Z
6 1/2-X,1/2-Y,-Z
7 1/2-X,1/2+Y,1/2-Z
8 1/2+X,1/2-Y,1/2+Z

loop_
_atom_site_aniso_label
_atom_site_aniso_U_11
_atom_site_aniso_U_22
_atom_site_aniso_U_33
_atom_site_aniso_U_12
_atom_site_aniso_U_13
_atom_site_aniso_U_23
CO(1) 0.00378(3) 0.00398(3) 0.00296(5) 0.000102(18) -0.000075(19) -0.00003(2)
CO(2) 0.00377(3) 0.00387(4) 0.00249(6) -0.00016(2) -0.00009(3) 0.00007(3)
O(1) 0.00561(12) 0.01097(16) 0.0082(2) 0.00319(11) 0.00070(12) 0.00196(15)
O(2) 0.00726(13) 0.01264(18) 0.0099(2) 0.00037(12) 0.00304(13) 0.00281(16)
O(11) 0.00577(11) 0.00439(12) 0.0067(2) -0.00069(9) 0.00028(11) -0.00091(12)
O(12) 0.01127(15) 0.00876(16) 0.0076(2) -0.00317(12) 0.00430(14) -0.00114(14)
O(21) 0.00744(12) 0.00814(15) 0.0057(2) 0.00203(11) -0.00034(12) -0.00285(13)
O(22) 0.00732(12) 0.00676(14) 0.0051(2) -0.00020(10) -0.00197(12) -0.00114(13)
O(28) 0.00607(12) 0.00917(15) 0.0060(2) 0.00001(10) -0.00097(12) 0.00337(13)
O(29) 0.00574(11) 0.00846(14) 0.0049(2) -0.00070(10) 0.00087(11) 0.00153(12)
O(31) 0.0223(3) 0.0171(2) 0.0091(3) -0.00690(19) -0.0005(2) 0.00471(19)
O(71A) 0.0174(6) 0.0087(5) 0.0231(10) 0.0016(6) 0.0008(6) 0.0017(4)
O(71B) 0.028(3) 0.0059(15) 0.034(4) 0.003(2) -0.006(2) -0.0033(15)
N(31) 0.0175(2) 0.0136(2) 0.0088(3) -0.00688(18) -0.0017(2) 0.00346(19)
N(51) 0.01187(18) 0.0141(2) 0.0064(3) -0.00457(15) 0.00137(16) 0.00066(18)
N(71) 0.0097(3) 0.0089(3) 0.0150(6) -0.0011(3) -0.0039(4) 0.0014(3)
C(1) 0.00471(13) 0.00742(16) 0.0066(2) 0.00105(12) 0.00046(13) 0.00035(15)
C(2) 0.00452(13) 0.00699(16) 0.0065(2) 0.00101(11) 0.00056(13) 0.00083(15)
C(3) 0.00574(14) 0.00857(17) 0.0078(3) 0.00129(12) 0.00163(14) 0.00256(16)
C(4) 0.00568(14) 0.00819(17) 0.0077(3) 0.00162(12) 0.00083(14) 0.00248(16)
C(11) 0.00651(14) 0.00494(15) 0.0053(2) -0.00117(11) 0.00097(13) -0.00054(14)
C(12) 0.00692(14) 0.00454(15) 0.0054(2) -0.00109(11) 0.00103(13) -0.00039(14)
C(13) 0.00917(15) 0.00480(15) 0.0065(2) -0.00172(12) 0.00222(14) -0.00115(15)
C(14) 0.00864(15) 0.00476(15) 0.0063(2) -0.00148(12) 0.00196(14) -0.00115(15)
C(21) 0.00605(14) 0.00610(16) 0.0043(2) 0.00040(11) -0.00034(13) -0.00098(14)
C(22) 0.00618(14) 0.00686(16) 0.0040(2) 0.00077(11) -0.00057(13) -0.00160(14)
C(23) 0.00641(14) 0.00876(17) 0.0054(2) 0.00167(12) -0.00067(14) -0.00258(15)
C(24) 0.00652(14) 0.00939(18) 0.0050(2) -0.00153(12) -0.00104(14) 0.00237(16)
C(25) 0.00583(14) 0.00667(16) 0.0048(2) -0.00027(11) 0.00011(13) 0.00165(14)
C(26) 0.00664(15) 0.01011(18) 0.0057(3) -0.00219(13) -0.00119(14) 0.00297(16)
C(27) 0.00681(15) 0.01022(19) 0.0054(3) 0.00223(13) -0.00158(14) -0.00302(16)
C(28) 0.00561(14) 0.00593(15) 0.0041(2) 0.00018(11) -0.00015(13) 0.00139(14)
C(31) 0.0164(2) 0.0174(3) 0.0095(3) -0.0071(2) -0.0027(2) 0.0052(2)
C(32B) 0.0171(13) 0.0065(8) 0.0068(16) -0.0001(7) 0.0001(11) 0.0029(8)
C(32A) 0.0254(14) 0.0152(8) 0.0183(17) -0.0080(8) 0.0032(12) -0.0006(9)
C(33A) 0.0166(4) 0.0100(3) 0.0317(7) 0.0034(3) -0.0005(4) -0.0026(4)
C(33B) 0.0150(5) 0.0093(5) 0.0264(9) 0.0031(4) -0.0041(5) -0.0043(5)
C(34) 0.0175(2) 0.0245(3) 0.0133(3) -0.0124(2) -0.0031(2) 0.0077(2)
C(35) 0.0237(3) 0.0163(3) 0.0120(3) -0.0064(2) 0.0045(2) -0.0001(2)
C(52) 0.01043(18) 0.0127(2) 0.0111(3) -0.00210(16) 0.00002(17) -0.00111(19)
C(53) 0.0130(2) 0.0190(3) 0.0158(3) -0.0001(2) -0.0031(2) 0.0010(2)
C(54) 0.0182(3) 0.0178(3) 0.0078(3) -0.0096(2) 0.0012(2) -0.0003(2)
C(55) 0.0186(3) 0.0342(4) 0.0138(4) -0.0143(3) 0.0065(2) -0.0032(3)
C(71A) 0.0123(7) 0.0107(7) 0.0136(14) -0.0018(8) 0.0006(7) -0.0017(5)
C(72) 0.0093(4) 0.0117(4) 0.0119(6) -0.0021(4) -0.0010(3) 0.0006(3)
C(75) 0.0186(6) 0.0254(7) 0.0109(7) 0.0019(5) -0.0002(5) 0.0073(5)
C(74) 0.0110(4) 0.0131(5) 0.0119(6) 0.0012(4) 0.0002(4) 0.0044(3)
C(73) 0.0130(4) 0.0166(5) 0.0125(7) -0.0035(4) -0.0016(4) -0.0013(4)
C(71B) 0.010(2) 0.012(2) 0.016(4) -0.001(2) -0.006(2) -0.0029(16)

loop_
_atom_site_label
_atom_site_fract_x
_atom_site_fract_y
_atom_site_fract_z
_atom_site_occupancy
_atom_site_symmetry_multiplicity
_atom_site_U_iso_or_equiv
CO(1) 1.153812(2) 0.298723(8) -0.002100(5) 1 8 0.004
CO(2) 1.25 0.25 0 1 4 0.003
O(1) 1.100869(13) 0.35714(5) 0.02619(3) 1 8 0.008
O(2) 1.102657(14) 0.49606(6) -0.07045(3) 1 8 0.010
O(11) 1.203511(12) 0.41121(4) -0.00893(3) 1 8 0.006
O(12) 1.183857(15) 0.51228(5) 0.09315(3) 1 8 0.009
O(21) 1.153292(13) 0.20967(5) -0.09970(3) 1 8 0.007
O(22) 1.286677(13) 0.37598(4) 0.06305(3) 1 8 0.006
O(28) 1.160849(13) 0.16868(5) 0.08018(3) 1 8 0.007
O(29) 1.228394(12) 0.18196(5) 0.09588(3) 1 8 0.006
O(31) 1.08669(2) 0.68760(7) 0.12524(4) 1 8 0.016
O(71A) 0.99739(5) 1.11988(17) 0.18868(13) 0.3757(18) 8 0.017
O(71B) 0.9909(2) 1.1229(5) 0.2211(4) 0.1243(18) 8 0.021
N(31) 1.09400(2) 0.83633(7) 0.03027(4) 1 8 0.013
N(51) 1.124236(18) 0.46846(7) 0.19343(4) 1 8 0.011
N(71) 1.00327(3) 0.89798(12) 0.23082(7) 0.5 8 0.012
C(1) 1.084456(14) 0.44289(5) -0.01991(4) 1 8 0.006
C(2) 1.040824(14) 0.47331(5) -0.00902(3) 1 8 0.006
C(3) 1.020874(15) 0.57196(6) -0.05237(4) 1 8 0.007
C(4) 1.019729(15) 0.40155(6) 0.04326(4) 1 8 0.007
C(11) 1.203772(14) 0.51228(5) 0.03730(3) 1 8 0.006
C(12) 1.228207(15) 0.63425(5) 0.01820(3) 1 8 0.006
C(13) 1.229746(15) 0.74693(5) 0.06555(4) 1 8 0.007
C(14) 1.248461(16) 0.63752(5) -0.04731(4) 1 8 0.007
C(21) 1.184848(15) 0.14051(5) -0.11000(3) 1 8 0.005
C(22) 1.187579(15) 0.07104(5) -0.18252(3) 1 8 0.006
C(23) 1.155163(15) 0.07666(6) -0.23407(4) 1 8 0.007
C(24) 1.157166(15) -0.00655(6) 0.19988(4) 1 8 0.007
C(25) 1.191944(15) 0.06736(5) 0.18485(3) 1 8 0.006
C(26) 1.224638(16) 0.06997(6) 0.23557(4) 1 8 0.008
C(27) 1.222426(15) -0.00123(6) -0.19804(4) 1 8 0.008
C(28) 1.194105(14) 0.14530(5) 0.11465(3) 1 8 0.005
C(31) 1.10654(2) 0.73624(8) 0.07524(5) 1 8 0.015
C(32B) 1.05327(12) 0.8919(3) 0.0352(2) 0.405(2) 8 0.010
C(32A) 1.05412(12) 0.8976(3) 0.0371(2) 0.595(2) 8 0.020
C(33A) 1.05025(4) 1.02221(12) 0.08529(9) 0.595(2) 8 0.019
C(33B) 1.05941(5) 1.04474(16) 0.03983(11) 0.405(2) 8 0.017
C(34) 1.11961(2) 0.88677(9) -0.02724(5) 1 8 0.019
C(35) 1.10469(2) 0.84414(8) -0.10321(4) 1 8 0.017
C(52) 1.144483(19) 0.53511(7) 0.25925(4) 1 8 0.011
C(53) 1.17387(2) 0.44179(9) 0.30026(5) 1 8 0.016
C(54) 1.09751(2) 0.34962(8) 0.20809(4) 1 8 0.015
C(55) 1.05990(3) 0.39428(12) 0.24539(6) 1 8 0.022
C(71A) 1.01781(8) 1.0243(3) 0.21249(17) 0.3757(18) 8 0.012
C(72) 0.96065(4) 0.86518(14) 0.21596(8) 0.5 8 0.011
C(75) 1.02855(5) 0.7503(2) 0.33399(10) 0.5 8 0.018
C(74) 1.03099(4) 0.78885(15) 0.25366(8) 0.5 8 0.011
C(73) 0.95281(4) 0.80791(16) 0.13907(9) 0.5 8 0.014
C(71B) 1.0129(2) 1.0237(8) 0.2359(5) 0.1243(18) 8 0.011
H(3) 1.037062 0.627844 -0.093073 1 8 0.008
H(4) 1.035082 0.324664 0.076866 1 8 0.008
H(13) 1.213894 0.744158 0.116201 1 8 0.008
H(14) 1.247179 0.550228 -0.083907 1 8 0.008
H(23) 1.128529 0.135552 -0.222651 1 8 0.008
H(24) 1.131882 -0.009056 0.160276 1 8 0.008
H(26) 1.251744 0.12558 0.22333 1 8 0.009
H(27) 1.247737 -0.003638 -0.158491 1 8 0.009
H(31) 1.136073 0.69436 0.067641 1 8 0.017
H(32C) 1.033597 0.871031 -0.013156 0.405(2) 8 0.020
H(32D) 1.038285 0.859591 0.084566 0.405(2) 8 0.020
H(32A) 1.035532 0.815273 0.057726 0.595(2) 8 0.017
H(32B) 1.042687 0.918781 -0.018748 0.595(2) 8 0.017
H(33A) 1.019784 1.054519 0.082781 0.595(2) 8 0.028
H(33B) 1.068659 1.101201 0.065425 0.595(2) 8 0.028
H(33C) 1.059555 0.998798 0.140155 0.595(2) 8 0.028
H(33D) 1.082646 1.067184 0.080142 0.405(2) 8 0.025
H(33E) 1.032685 1.096225 0.05466 0.405(2) 8 0.025
H(33F) 1.068186 1.083214 -0.011726 0.405(2) 8 0.025
H(34A) 1.150217 0.848239 -0.017027 1 8 0.022
H(34B) 1.120861 0.998251 -0.024634 1 8 0.022
H(35A) 1.102951 0.736105 -0.105766 1 8 0.026
H(35B) 1.124913 0.879741 -0.142306 1 8 0.026
H(35C) 1.075714 0.886285 -0.114705 1 8 0.026
H(51A) 1.107286 0.54175 0.165339 1 8 0.013
H(51B) 1.146329 0.436194 0.159193 1 8 0.013
H(52A) 1.121506 0.568231 0.29647 1 8 0.013
H(52B) 1.160531 0.626048 0.241665 1 8 0.013
H(53B) 1.157943 0.360092 0.323762 1 8 0.024
H(53A) 1.189502 0.497356 0.342475 1 8 0.024
H(53C) 1.194769 0.402145 0.263486 1 8 0.024
H(54B) 1.113891 0.275673 0.242963 1 8 0.017
H(54A) 1.088882 0.299238 0.156291 1 8 0.017
H(55C) 1.067911 0.437302 0.297319 1 8 0.032
H(55A) 1.040642 0.309379 0.252392 1 8 0.032
H(55B) 1.044462 0.468856 0.212754 1 8 0.032
H(71A) 1.045458 1.038309 0.218676 0.3757(18) 8 0.015
H(72A) 0.944644 0.947205 0.221536 0.5 8 0.013
H(72B) 0.952184 0.798745 0.251666 0.5 8 0.013
H(75A) 1.033376 0.829778 0.363986 0.5 8 0.027
H(75B) 1.048509 0.682035 0.346334 0.5 8 0.027
H(75C) 1.002219 0.714551 0.342471 0.5 8 0.027
H(74A) 1.058315 0.81753 0.244738 0.5 8 0.014
H(74B) 1.025162 0.708642 0.223737 0.5 8 0.014
H(73A) 0.96066 0.874093 0.103512 0.5 8 0.021
H(73B) 0.924628 0.787796 0.131543 0.5 8 0.021
H(73C) 0.968204 0.725709 0.133624 0.5 8 0.021
H(71B) 1.039144 1.042966 0.252484 0.1243(18) 8 0.015

loop_
_atom_type_symbol
_atom_type_description
_atom_type_scat_dispersion_real
_atom_type_scat_dispersion_imag
_atom_type_scat_source
C C 0.0015 0.0009 'International Tables Vol C Tables 4.2.6.8 and 6.1.1.4'
H H 0.0000 0.0000 'International Tables Vol C Tables 4.2.6.8 and 6.1.1.4'
O O 0.0056 0.0036 'International Tables Vol C Tables 4.2.6.8 and 6.1.1.4'
Co Co 0.3050 0.6296 'International Tables Vol C Tables 4.2.6.8 and 6.1.1.4'
N N 0.0030 0.0019 'International Tables Vol C Tables 4.2.6.8 and 6.1.1.4'

loop_
_geom_angle_atom_site_label_1
_geom_angle_atom_site_label_2
_geom_angle_atom_site_label_3
_geom_angle
_geom_angle_site_symmetry_1
_geom_angle_site_symmetry_2
_geom_angle_site_symmetry_3
O(1) CO(1) O(11) 128.09(2) 1_555 1_555 1_555
O(1) CO(1) O(21) 113.35(2) 1_555 1_555 1_555
O(1) CO(1) O(28) 93.79(2) 1_555 1_555 1_555
O(11) CO(1) O(21) 99.28(2) 1_555 1_555 1_555
O(11) CO(1) O(28) 109.453(19) 1_555 1_555 1_555
O(21) CO(1) O(28) 113.30(2) 1_555 1_555 1_555
O(11) CO(2) O(11) 180 1_555 1_555 6_755
O(11) CO(2) O(22) 90.468(17) 1_555 1_555 1_555
O(11) CO(2) O(22) 89.532(17) 1_555 1_555 6_755
O(11) CO(2) O(29) 91.450(18) 1_555 1_555 1_555
O(11) CO(2) O(29) 88.550(18) 1_555 1_555 6_755
O(11) CO(2) O(22) 89.532(17) 6_755 1_555 1_555
O(11) CO(2) O(22) 90.468(17) 6_755 1_555 6_755
O(11) CO(2) O(29) 88.550(18) 6_755 1_555 1_555
O(11) CO(2) O(29) 91.450(18) 6_755 1_555 6_755
O(22) CO(2) O(22) 180 1_555 1_555 6_755
O(22) CO(2) O(29) 86.441(19) 1_555 1_555 1_555
O(22) CO(2) O(29) 93.559(19) 1_555 1_555 6_755
O(22) CO(2) O(29) 93.559(19) 6_755 1_555 1_555
O(22) CO(2) O(29) 86.441(19) 6_755 1_555 6_755
O(29) CO(2) O(29) 180 1_555 1_555 6_755
CO(1) O(1) O(2) 85.03(2) 1_555 1_555 1_555
CO(1) O(1) C(1) 112.32(4) 1_555 1_555 1_555
CO(1) O(11) CO(2) 100.327(17) 1_555 1_555 1_555
CO(1) O(11) CO(2) 100.327(17) 1_555 1_555 6_755
CO(1) O(11) O(12) 85.36(2) 1_555 1_555 1_555
CO(1) O(11) C(11) 111.21(4) 1_555 1_555 1_555
CO(2) O(11) O(12) 118.97(3) 1_555 1_555 1_555
CO(2) O(11) C(11) 120.73(4) 1_555 1_555 1_555
CO(2) O(11) O(12) 118.97(3) 6_755 1_555 1_555
CO(2) O(11) C(11) 120.73(4) 6_755 1_555 1_555
O(11) O(12) H(51B) 124.97(3) 1_555 1_555 1_555
C(11) O(12) H(51B) 154.19(4) 1_555 1_555 1_555
CO(1) O(21) O(22) 85.64(2) 1_555 1_555 6_755
CO(1) O(21) C(21) 113.15(4) 1_555 1_555 1_555
CO(2) O(22) O(21) 116.23(2) 1_555 1_555 6_755
CO(2) O(22) C(21) 135.65(4) 1_555 1_555 6_755
CO(2) O(22) O(21) 116.23(2) 6_755 1_555 6_755
CO(2) O(22) C(21) 135.65(4) 6_755 1_555 6_755
CO(1) O(28) C(28) 124.40(4) 1_555 1_555 1_555
CO(2) O(29) C(28) 133.41(4) 1_555 1_555 1_555
CO(2) O(29) C(28) 133.41(4) 6_755 1_555 1_555
C(31) O(31) H(51A) 114.40(7) 1_555 1_555 1_555
C(31) N(31) C(32B) 119.96(17) 1_555 1_555 1_555
C(31) N(31) C(32A) 120.52(17) 1_555 1_555 1_555
C(31) N(31) C(34) 120.85(8) 1_555 1_555 1_555
C(32B) N(31) C(34) 119.09(17) 1_555 1_555 1_555
C(32A) N(31) C(34) 118.62(17) 1_555 1_555 1_555
C(52) N(51) C(54) 116.38(6) 1_555 1_555 1_555
C(52) N(51) H(51A) 108.09(6) 1_555 1_555 1_555
C(52) N(51) H(51B) 108.13(5) 1_555 1_555 1_555
C(54) N(51) H(51A) 108.28(6) 1_555 1_555 1_555
C(54) N(51) H(51B) 108.28(6) 1_555 1_555 1_555
H(51A) N(51) H(51B) 107.35(6) 1_555 1_555 1_555
O(1) C(1) O(2) 123.47(5) 1_555 1_555 1_555
O(1) C(1) C(2) 115.15(5) 1_555 1_555 1_555
O(2) C(1) C(2) 121.37(5) 1_555 1_555 1_555
C(1) C(2) C(3) 119.93(5) 1_555 1_555 1_555
C(1) C(2) C(4) 120.44(5) 1_555 1_555 1_555
C(3) C(2) C(4) 119.61(4) 1_555 1_555 1_555
C(2) C(3) C(4) 119.99(5) 1_555 1_555 3_765
C(2) C(3) H(3) 119.96(5) 1_555 1_555 1_555
C(4) C(3) H(3) 120.06(5) 3_765 1_555 1_555
C(2) C(4) C(3) 120.40(5) 1_555 1_555 3_765
C(2) C(4) H(4) 119.82(5) 1_555 1_555 1_555
C(3) C(4) H(4) 119.78(5) 3_765 1_555 1_555
O(11) C(11) O(12) 123.03(5) 1_555 1_555 1_555
O(11) C(11) C(12) 116.43(5) 1_555 1_555 1_555
O(12) C(11) C(12) 120.48(5) 1_555 1_555 1_555
C(11) C(12) C(13) 119.41(5) 1_555 1_555 1_555
C(11) C(12) C(14) 120.33(5) 1_555 1_555 1_555
C(13) C(12) C(14) 120.24(5) 1_555 1_555 1_555
C(12) C(13) C(14) 119.87(5) 1_555 1_555 6_765
C(12) C(13) H(13) 120.02(5) 1_555 1_555 1_555
C(14) C(13) H(13) 120.11(5) 6_765 1_555 1_555
C(12) C(14) C(13) 119.89(5) 1_555 1_555 6_765
C(12) C(14) H(14) 120.09(5) 1_555 1_555 1_555
C(13) C(14) H(14) 120.02(6) 6_765 1_555 1_555
O(21) C(21) O(22) 124.68(6) 1_555 1_555 6_755
O(21) C(21) C(22) 117.18(5) 1_555 1_555 1_555
O(22) C(21) C(22) 118.12(5) 6_755 1_555 1_555
C(21) C(22) C(23) 120.16(5) 1_555 1_555 1_555
C(21) C(22) C(27) 119.56(5) 1_555 1_555 1_555
C(23) C(22) C(27) 120.27(5) 1_555 1_555 1_555
C(22) C(23) C(24) 119.87(5) 1_555 1_555 4_554
C(22) C(23) H(23) 120.16(6) 1_555 1_555 1_555
C(24) C(23) H(23) 119.97(5) 4_554 1_555 1_555
C(23) C(24) C(25) 119.73(5) 4_555 1_555 1_555
C(23) C(24) H(24) 120.07(5) 4_555 1_555 1_555
C(25) C(24) H(24) 120.20(6) 1_555 1_555 1_555
C(24) C(25) C(26) 120.28(5) 1_555 1_555 1_555
C(24) C(25) C(28) 120.16(5) 1_555 1_555 1_555
C(26) C(25) C(28) 119.56(5) 1_555 1_555 1_555
C(25) C(26) C(27) 119.96(5) 1_555 1_555 4_555
C(25) C(26) H(26) 120.12(6) 1_555 1_555 1_555
C(27) C(26) H(26) 119.92(5) 4_555 1_555 1_555
C(22) C(27) C(26) 119.86(5) 1_555 1_555 4_554
C(22) C(27) H(27) 120.13(6) 1_555 1_555 1_555
C(26) C(27) H(27) 120.01(5) 4_554 1_555 1_555
O(28) C(28) O(29) 126.45(6) 1_555 1_555 1_555
O(28) C(28) C(25) 116.32(5) 1_555 1_555 1_555
O(29) C(28) C(25) 117.23(5) 1_555 1_555 1_555
O(31) C(31) N(31) 124.85(8) 1_555 1_555 1_555
O(31) C(31) H(31) 117.64(8) 1_555 1_555 1_555
N(31) C(31) H(31) 117.52(7) 1_555 1_555 1_555
N(31) C(32B) C(33B) 104.4(2) 1_555 1_555 1_555
N(31) C(32B) H(32C) 113.7(3) 1_555 1_555 1_555
N(31) C(32B) H(32D) 113.5(3) 1_555 1_555 1_555
C(33B) C(32B) H(32C) 107.7(3) 1_555 1_555 1_555
C(33B) C(32B) H(32D) 107.8(3) 1_555 1_555 1_555
H(32C) C(32B) H(32D) 109.4(3) 1_555 1_555 1_555
N(31) C(32A) C(33A) 118.7(2) 1_555 1_555 1_555
N(31) C(32A) H(32A) 104.8(3) 1_555 1_555 1_555
N(31) C(32A) H(32B) 106.1(3) 1_555 1_555 1_555
C(33A) C(32A) H(32A) 109.4(3) 1_555 1_555 1_555
C(33A) C(32A) H(32B) 110.8(3) 1_555 1_555 1_555
H(32A) C(32A) H(32B) 106.4(3) 1_555 1_555 1_555
C(32A) C(33A) H(33A) 108.72(18) 1_555 1_555 1_555
C(32A) C(33A) H(33B) 108.95(18) 1_555 1_555 1_555
C(32A) C(33A) H(33C) 110.23(18) 1_555 1_555 1_555
H(33A) C(33A) H(33B) 109.40(10) 1_555 1_555 1_555
H(33A) C(33A) H(33C) 110.11(13) 1_555 1_555 1_555
H(33B) C(33A) H(33C) 109.40(12) 1_555 1_555 1_555
C(32B) C(33B) H(33D) 109.52(19) 1_555 1_555 1_555
C(32B) C(33B) H(33E) 111.7(2) 1_555 1_555 1_555
C(32B) C(33B) H(33F) 110.0(2) 1_555 1_555 1_555
H(33D) C(33B) H(33E) 108.28(15) 1_555 1_555 1_555
H(33D) C(33B) H(33F) 108.56(15) 1_555 1_555 1_555
H(33E) C(33B) H(33F) 108.68(15) 1_555 1_555 1_555
N(31) C(34) C(35) 112.76(6) 1_555 1_555 1_555
N(31) C(34) H(34A) 109.08(6) 1_555 1_555 1_555
N(31) C(34) H(34B) 109.11(8) 1_555 1_555 1_555
C(35) C(34) H(34A) 109.05(8) 1_555 1_555 1_555
C(35) C(34) H(34B) 109.04(6) 1_555 1_555 1_555
H(34A) C(34) H(34B) 107.68(6) 1_555 1_555 1_555
C(34) C(35) H(35A) 109.34(7) 1_555 1_555 1_555
C(34) C(35) H(35B) 109.55(7) 1_555 1_555 1_555
C(34) C(35) H(35C) 109.43(7) 1_555 1_555 1_555
H(35A) C(35) H(35B) 109.48(7) 1_555 1_555 1_555
H(35A) C(35) H(35C) 109.40(7) 1_555 1_555 1_555
H(35B) C(35) H(35C) 109.63(7) 1_555 1_555 1_555
N(51) C(52) C(53) 113.01(6) 1_555 1_555 1_555
N(51) C(52) H(52A) 109.00(5) 1_555 1_555 1_555
N(51) C(52) H(52B) 109.07(6) 1_555 1_555 1_555
C(53) C(52) H(52A) 109.00(7) 1_555 1_555 1_555
C(53) C(52) H(52B) 108.94(6) 1_555 1_555 1_555
H(52A) C(52) H(52B) 107.69(6) 1_555 1_555 1_555
C(52) C(53) H(53B) 109.45(6) 1_555 1_555 1_555
C(52) C(53) H(53A) 109.56(7) 1_555 1_555 1_555
C(52) C(53) H(53C) 109.57(7) 1_555 1_555 1_555
H(53B) C(53) H(53A) 109.30(8) 1_555 1_555 1_555
H(53B) C(53) H(53C) 109.42(8) 1_555 1_555 1_555
H(53A) C(53) H(53C) 109.52(6) 1_555 1_555 1_555
N(51) C(54) C(55) 111.38(7) 1_555 1_555 1_555
N(51) C(54) H(54B) 109.56(6) 1_555 1_555 1_555
N(51) C(54) H(54A) 109.37(6) 1_555 1_555 1_555
C(55) C(54) H(54B) 109.24(7) 1_555 1_555 1_555
C(55) C(54) H(54A) 109.20(7) 1_555 1_555 1_555
H(54B) C(54) H(54A) 108.02(7) 1_555 1_555 1_555
C(54) C(55) H(55C) 109.68(8) 1_555 1_555 1_555
C(54) C(55) H(55A) 110.02(9) 1_555 1_555 1_555
C(54) C(55) H(55B) 109.57(8) 1_555 1_555 1_555
H(55C) C(55) H(55A) 109.45(9) 1_555 1_555 1_555
H(55C) C(55) H(55B) 108.95(10) 1_555 1_555 1_555
H(55A) C(55) H(55B) 109.14(8) 1_555 1_555 1_555
C71B N71 C71A 19.7(4) 1_555 1_555 1_555
C71B N71 C74 122.3(4) 1_555 1_555 1_555
C71A N71 C74 120.26(15) 1_555 1_555 1_555
C71B N71 C72 117.5(4) 1_555 1_555 1_555
C71A N71 C72 119.95(16) 1_555 1_555 1_555
C74 N71 C72 119.02(11) 1_555 1_555 1_555
O71A C71A N71 125.4(2) 1_555 1_555 1_555
O71A C71A H71A 117.3 1_555 1_555 1_555
N71 C71A H71A 117.3 1_555 1_555 1_555
N71 C72 C73 112.08(12) 1_555 1_555 1_555
N71 C72 H72A 109.2 1_555 1_555 1_555
C73 C72 H72A 109.2 1_555 1_555 1_555
N71 C72 H72B 109.2 1_555 1_555 1_555
C73 C72 H72B 109.2 1_555 1_555 1_555
H72A C72 H72B 107.9 1_555 1_555 1_555
N71 C74 C75 113.44(12) 1_555 1_555 1_555
N71 C74 H74A 108.9 1_555 1_555 1_555
C75 C74 H74A 108.9 1_555 1_555 1_555
N71 C74 H74B 108.9 1_555 1_555 1_555
C75 C74 H74B 108.9 1_555 1_555 1_555
H74A C74 H74B 107.7 1_555 1_555 1_555
O71B C71B N71 126.9(7) 1_555 1_555 1_555
O71B C71B H71B 116.6 1_555 1_555 1_555
N71 C71B H71B 116.6 1_555 1_555 1_555

loop_
_geom_bond_atom_site_label_1
_geom_bond_atom_site_label_2
_geom_bond_distance
_geom_bond_site_symmetry_1
_geom_bond_site_symmetry_2
_geom_bond_publ_flag
CO(1) O(1) 1.9392(4) 1_555 1_555 yes
CO(1) O(11) 1.9913(4) 1_555 1_555 yes
CO(1) O(21) 1.9801(6) 1_555 1_555 yes
CO(1) O(28) 1.9723(5) 1_555 1_555 yes
CO(2) O(11) 2.2071(4) 1_555 1_555 yes
CO(2) O(11) 2.2071(4) 1_555 6_755 yes
CO(2) O(22) 2.0489(5) 1_555 1_555 yes
CO(2) O(22) 2.0489(5) 1_555 6_755 yes
CO(2) O(29) 2.0301(5) 1_555 1_555 yes
CO(2) O(29) 2.0301(5) 1_555 6_755 yes
O(1) C(1) 1.2907(7) 1_555 1_555 ?
O(2) C(1) 1.2381(8) 1_555 1_555 ?
O(11) C(11) 1.2986(7) 1_555 1_555 ?
O(12) C(11) 1.2379(8) 1_555 1_555 ?
O(21) C(21) 1.2678(6) 1_555 1_555 ?
O(22) C(21) 1.2572(7) 1_555 6_755 ?
O(28) C(28) 1.2668(6) 1_555 1_555 ?
O(29) C(28) 1.2551(6) 1_555 1_555 ?
O(31) C(31) 1.2425(10) 1_555 1_555 ?
N(31) C(31) 1.3317(10) 1_555 1_555 ?
N(31) C(32B) 1.4635(4) 1_555 1_555 ?
N(31) C(32A) 1.4635(4) 1_555 1_555 ?
N(31) C(34) 1.4641(10) 1_555 1_555 ?
N(51) C(52) 1.4983(9) 1_555 1_555 ?
N(51) C(54) 1.4934(9) 1_555 1_555 ?
N(51) H(51A) 1.0330(7) 1_555 1_555 ?
N(51) H(51B) 1.0330(7) 1_555 1_555 ?
C(1) C(2) 1.5003(7) 1_555 1_555 ?
C(2) C(3) 1.3955(7) 1_555 1_555 ?
C(2) C(4) 1.3963(8) 1_555 1_555 ?
C(3) C(4) 1.3896(7) 1_555 3_765 ?
C(3) H(3) 1.0830(6) 1_555 1_555 ?
C(4) H(4) 1.0830(6) 1_555 1_555 ?
C(11) C(12) 1.4923(7) 1_555 1_555 ?
C(12) C(13) 1.3992(8) 1_555 1_555 ?
C(12) C(14) 1.3962(8) 1_555 1_555 ?
C(13) C(14) 1.3900(7) 1_555 6_765 ?
C(13) H(13) 1.0830(6) 1_555 1_555 ?
C(14) H(14) 1.0830(6) 1_555 1_555 ?
C(21) C(22) 1.4926(8) 1_555 1_555 ?
C(22) C(23) 1.3981(8) 1_555 1_555 ?
C(22) C(27) 1.3951(7) 1_555 1_555 ?
C(23) C(24) 1.3896(8) 1_555 4_554 ?
C(23) H(23) 1.0830(5) 1_555 1_555 ?
C(24) C(25) 1.3993(7) 1_555 1_555 ?
C(24) H(24) 1.0830(6) 1_555 1_555 ?
C(25) C(26) 1.3947(8) 1_555 1_555 ?
C(25) C(28) 1.4937(8) 1_555 1_555 ?
C(26) C(27) 1.3889(8) 1_555 4_555 ?
C(26) H(26) 1.0830(5) 1_555 1_555 ?
C(27) H(27) 1.0830(6) 1_555 1_555 ?
C(31) H(31) 1.0770(9) 1_555 1_555 ?
C(32B) C(33A) 1.573(4) 1_555 1_555 ?
C(32B) C(33B) 1.511(3) 1_555 1_555 ?
C(32B) H(32C) 1.093(4) 1_555 1_555 ?
C(32B) H(32D) 1.093(5) 1_555 1_555 ?
C(32B) H(32A) 1.047(4) 1_555 1_555 ?
C(32B) H(32B) 1.063(4) 1_555 1_555 ?
C(32A) C(33A) 1.511(4) 1_555 1_555 ?
C(32A) C(33B) 1.450(3) 1_555 1_555 ?
C(32A) H(32C) 1.147(4) 1_555 1_555 ?
C(32A) H(32D) 1.096(4) 1_555 1_555 ?
C(32A) H(32A) 1.091(3) 1_555 1_555 ?
C(32A) H(32B) 1.091(4) 1_555 1_555 ?
C(33A) C(33B) 0.922(2) 1_555 1_555 ?
C(33A) H(33A) 1.0586(12) 1_555 1_555 ?
C(33A) H(33B) 1.0586(13) 1_555 1_555 ?
C(33A) H(33C) 1.0586(15) 1_555 1_555 ?
C(33A) H(33D) 1.1694(13) 1_555 1_555 ?
C(33A) H(33E) 1.0710(13) 1_555 1_555 ?
C(33B) H(33A) 1.5629(18) 1_555 1_555 ?
C(33B) H(33D) 1.0645(17) 1_555 1_555 ?
C(33B) H(33E) 1.0652(16) 1_555 1_555 ?
C(33B) H(33F) 1.065(2) 1_555 1_555 ?
C(34) C(35) 1.5076(11) 1_555 1_555 ?
C(34) H(34A) 1.0920(8) 1_555 1_555 ?
C(34) H(34B) 1.0920(9) 1_555 1_555 ?
C(35) H(35A) 1.0590(8) 1_555 1_555 ?
C(35) H(35B) 1.0590(7) 1_555 1_555 ?
C(35) H(35C) 1.0590(9) 1_555 1_555 ?
C(52) C(53) 1.5097(10) 1_555 1_555 ?
C(52) H(52A) 1.0920(7) 1_555 1_555 ?
C(52) H(52B) 1.0920(7) 1_555 1_555 ?
C(53) H(53B) 1.0590(8) 1_555 1_555 ?
C(53) H(53A) 1.0590(8) 1_555 1_555 ?
C(53) H(53C) 1.0590(9) 1_555 1_555 ?
C(54) C(55) 1.5118(12) 1_555 1_555 ?
C(54) H(54B) 1.0920(9) 1_555 1_555 ?
C(54) H(54A) 1.0920(8) 1_555 1_555 ?
C(55) H(55C) 1.0590(10) 1_555 1_555 ?
C(55) H(55A) 1.0590(9) 1_555 1_555 ?
C(55) H(55B) 1.0590(13) 1_555 1_555 ?
O(71A) C(71A) 1.223(3) 1_555 1_555 ?
N(71) C(71B) 1.273(8) 1_555 1_555 ?
N(71) C(71A) 1.373(3) 1_555 1_555 ?
N(71) C(74) 1.4579(17) 1_555 1_555 ?
N(71) C(72) 1.4641(17) 1_555 1_555 ?
C(71A) H(71A) 0.9300 1_555 1_555 ?
C(72) C(73) 1.521(2) 1_555 1_555 ?
C(72) H(72A) 0.9700 1_555 1_555 ?
C(72) H(72B) 0.9700 1_555 1_555 ?
C(75) C(74) 1.518(2) 1_555 1_555 ?
C(75) H(75A) 0.9600 1_555 1_555 ?
C(75) H(75B) 0.9600 1_555 1_555 ?
C(75) H(75C) 0.9600 1_555 1_555 ?
C(74) H(74A) 0.9700 1_555 1_555 ?
C(74) H(74B) 0.9700 1_555 1_555 ?
C(73) H(73A) 0.9600 1_555 1_555 ?
C(73) H(73B) 0.9600 1_555 1_555 ?
C(73) H(73C) 0.9600 1_555 1_555 ?
O(71B) C(71B) 1.235(10) 1_555 1_555 ?
C(71B) H(71B) 0.9300 1_555 1_555 ?
